data_4502621
loop_
_publ_author_name
'B\'athori, Nikoletta B.'
'Nassimbeni, Luigi R.'

_publ_section_title
;
 Selectivity and Enantiomeric Resolution in Inclusion Chemistry: A
 Systematic Study of Chiral Discrimination through Crystallization
;
_journal_issue 4
_journal_name_full 'Crystal Growth &amp; Design'
_journal_page_first 1782
_journal_paper_doi 10.1021/cg901461k
_journal_volume 10
_journal_year 2010
_chemical_absolute_configuration rm
_chemical_formula_sum 'C38.72 H40.14 N O4.29'
_chemical_formula_weight 588.00
_chemical_name_systematic
; 
 ? 
;
_space_group_IT_number 19
_symmetry_cell_setting orthorhombic
_symmetry_space_group_name_Hall 'P 2ac 2ab'
_symmetry_space_group_name_H-M 'P 21 21 21'
_atom_sites_solution_hydrogens geom
_atom_sites_solution_primary direct
_atom_sites_solution_secondary difmap
_audit_creation_method SHELXL-97
_cell_angle_alpha 90.00
_cell_angle_beta 90.00
_cell_angle_gamma 90.00
_cell_formula_units_Z 4
_cell_length_a 9.5650(19)
_cell_length_b 10.719(2)
_cell_length_c 30.019(6)
_cell_measurement_reflns_used 5656
_cell_measurement_temperature 173(2)
_cell_measurement_theta_max 25.72
_cell_measurement_theta_min 2.71
_cell_volume 3077.8(10)
_computing_structure_refinement 'SHELXL-97 (Sheldrick, 1997)'
_computing_structure_solution 'SHELXS-97 (Sheldrick, 1990)'
_diffrn_ambient_temperature 173(2)
_diffrn_measured_fraction_theta_full 0.986
_diffrn_measured_fraction_theta_max 0.986
_diffrn_radiation_monochromator graphite
_diffrn_radiation_source 'fine-focus sealed tube'
_diffrn_radiation_type MoK\a
_diffrn_radiation_wavelength 0.71073
_diffrn_reflns_av_R_equivalents 0.0449
_diffrn_reflns_av_sigmaI/netI 0.0519
_diffrn_reflns_limit_h_max 11
_diffrn_reflns_limit_h_min -11
_diffrn_reflns_limit_k_max 10
_diffrn_reflns_limit_k_min -13
_diffrn_reflns_limit_l_max 34
_diffrn_reflns_limit_l_min -36
_diffrn_reflns_number 17687
_diffrn_reflns_theta_full 25.72
_diffrn_reflns_theta_max 25.72
_diffrn_reflns_theta_min 2.71
_exptl_absorpt_coefficient_mu 0.082
_exptl_absorpt_correction_type none
_exptl_crystal_colour colorless
_exptl_crystal_density_diffrn 1.269
_exptl_crystal_density_method 'not measured'
_exptl_crystal_description chunk
_exptl_crystal_F_000 1255
_exptl_crystal_size_max 0.33
_exptl_crystal_size_mid 0.30
_exptl_crystal_size_min 0.30
_refine_diff_density_max 0.273
_refine_diff_density_min -0.249
_refine_diff_density_rms 0.075
_refine_ls_abs_structure_details 'Flack H D (1983), Acta Cryst. A39, 876-881'
_refine_ls_extinction_coef 0.0169(11)
_refine_ls_extinction_expression Fc^*^=kFc[1+0.001xFc^2^\l^3^/sin(2\q)]^-1/4^
_refine_ls_extinction_method SHELXL
_refine_ls_goodness_of_fit_ref 1.068
_refine_ls_hydrogen_treatment noref
_refine_ls_matrix_type full
_refine_ls_number_parameters 395
_refine_ls_number_reflns 5656
_refine_ls_number_restraints 15
_refine_ls_restrained_S_all 1.068
_refine_ls_R_factor_all 0.0707
_refine_ls_R_factor_gt 0.0456
_refine_ls_shift/su_max 0.000
_refine_ls_shift/su_mean 0.000
_refine_ls_structure_factor_coef Fsqd
_refine_ls_weighting_details 'calc w=1/[\s^2^(Fo^2^)+(0.0463P)^2^+0.6371P] where P=(Fo^2^+2Fc^2^)/3'
_refine_ls_weighting_scheme calc
_refine_ls_wR_factor_gt 0.0948
_refine_ls_wR_factor_ref 0.1060
_reflns_number_gt 4446
_reflns_number_total 5656
_reflns_threshold_expression >2sigma(I)
_cod_data_source_file cg901461k_si_005.cif
_cod_data_source_block 7_seriesI
_cod_original_cell_volume 3077.8(11)
_cod_original_sg_symbol_H-M P212121
_cod_database_code 4502621

loop_
_symmetry_equiv_pos_as_xyz
'x, y, z'
'-x+1/2, -y, z+1/2'
'x+1/2, -y+1/2, -z'
'-x, y+1/2, -z+1/2'

loop_
_atom_site_label
_atom_site_type_symbol
_atom_site_fract_x
_atom_site_fract_y
_atom_site_fract_z
_atom_site_U_iso_or_equiv
_atom_site_adp_type
_atom_site_occupancy
_atom_site_symmetry_multiplicity
_atom_site_calc_flag
_atom_site_refinement_flags
_atom_site_disorder_assembly
_atom_site_disorder_group
O1 O 0.09003(17) 1.14325(14) 0.07954(5) 0.0305(4) Uani 1 1 d . . .
H1 H 0.0326 1.1355 0.1005 0.037 Uiso 1 1 calc R . .
C1 C 0.1525(2) 1.0251(2) 0.07020(7) 0.0230(5) Uani 1 1 d . . .
O3 O 0.20341(15) 0.82283(13) 0.10342(5) 0.0272(4) Uani 1 1 d . . .
C2 C 0.1448(2) 0.9431(2) 0.11285(7) 0.0232(5) Uani 1 1 d . . .
H2 H 0.2005 0.9838 0.1370 0.028 Uiso 1 1 calc R . .
O4 O 0.01491(15) 0.78791(13) 0.14768(5) 0.0259(4) Uani 1 1 d . . .
C3 C 0.1118(2) 0.7262(2) 0.11949(7) 0.0258(5) Uani 1 1 d . . .
O2 O -0.08167(17) 1.11309(14) 0.14995(6) 0.0362(4) Uani 1 1 d . . .
H3 H -0.1673 1.1303 0.1492 0.043 Uiso 1 1 calc R . .
C4 C -0.0025(2) 0.9113(2) 0.13097(7) 0.0246(5) Uani 1 1 d . . .
H4 H -0.0705 0.9098 0.1057 0.030 Uiso 1 1 calc R . .
C5 C -0.0628(2) 0.9912(2) 0.16910(7) 0.0267(5) Uani 1 1 d . . .
C11 C 0.0791(2) 0.9609(2) 0.03098(7) 0.0241(5) Uani 1 1 d . . .
C12 C -0.0615(2) 0.9829(2) 0.02188(8) 0.0323(6) Uani 1 1 d . . .
H12 H -0.1117 1.0421 0.0392 0.039 Uiso 1 1 calc R . .
C13 C -0.1290(3) 0.9193(3) -0.01208(9) 0.0399(7) Uani 1 1 d . . .
H13 H -0.2252 0.9351 -0.0176 0.048 Uiso 1 1 calc R . .
C14 C -0.0587(3) 0.8337(3) -0.03796(8) 0.0395(6) Uani 1 1 d . . .
H14 H -0.1054 0.7903 -0.0612 0.047 Uiso 1 1 calc R . .
C15 C 0.0816(3) 0.8123(2) -0.02942(8) 0.0350(6) Uani 1 1 d . . .
H15 H 0.1315 0.7536 -0.0470 0.042 Uiso 1 1 calc R . .
C16 C 0.1498(2) 0.8751(2) 0.00445(7) 0.0278(5) Uani 1 1 d . . .
H16 H 0.2462 0.8595 0.0097 0.033 Uiso 1 1 calc R . .
C17 C 0.3027(2) 1.0536(2) 0.05607(7) 0.0244(5) Uani 1 1 d . . .
C18 C 0.3206(2) 1.1345(2) 0.02033(8) 0.0306(6) Uani 1 1 d . . .
H18 H 0.2408 1.1722 0.0072 0.037 Uiso 1 1 calc R . .
C19 C 0.4514(3) 1.1616(2) 0.00349(8) 0.0350(6) Uani 1 1 d . . .
H19 H 0.4611 1.2168 -0.0211 0.042 Uiso 1 1 calc R . .
C20 C 0.5679(3) 1.1079(2) 0.02251(9) 0.0392(6) Uani 1 1 d . . .
H20 H 0.6583 1.1248 0.0109 0.047 Uiso 1 1 calc R . .
C21 C 0.5521(3) 1.0292(3) 0.05856(9) 0.0432(7) Uani 1 1 d . . .
H21 H 0.6326 0.9934 0.0720 0.052 Uiso 1 1 calc R . .
C22 C 0.4207(2) 1.0016(2) 0.07540(8) 0.0339(6) Uani 1 1 d . . .
H22 H 0.4115 0.9471 0.1002 0.041 Uiso 1 1 calc R . .
C31 C 0.0352(2) 0.6622(2) 0.08148(7) 0.0291(5) Uani 1 1 d . . .
H112 H 0.1040 0.6317 0.0594 0.035 Uiso 1 1 calc R . .
H111 H -0.0265 0.7232 0.0664 0.035 Uiso 1 1 calc R . .
C32 C -0.0522(3) 0.5528(2) 0.09836(8) 0.0356(6) Uani 1 1 d . . .
H114 H -0.1276 0.5843 0.1179 0.043 Uiso 1 1 calc R . .
H113 H -0.0962 0.5097 0.0728 0.043 Uiso 1 1 calc R . .
C33 C 0.0382(3) 0.4613(2) 0.12401(9) 0.0390(6) Uani 1 1 d . . .
H115 H 0.1089 0.4249 0.1037 0.047 Uiso 1 1 calc R . .
H116 H -0.0210 0.3925 0.1354 0.047 Uiso 1 1 calc R . .
C34 C 0.1115(3) 0.5242(2) 0.16282(8) 0.0358(6) Uani 1 1 d . . .
H117 H 0.1735 0.4633 0.1778 0.043 Uiso 1 1 calc R . .
H118 H 0.0411 0.5526 0.1847 0.043 Uiso 1 1 calc R . .
C35 C 0.1982(2) 0.6361(2) 0.14719(8) 0.0297(5) Uani 1 1 d . . .
H119 H 0.2360 0.6805 0.1735 0.036 Uiso 1 1 calc R . .
H120 H 0.2782 0.6060 0.1292 0.036 Uiso 1 1 calc R . .
C51 C 0.0403(2) 1.0005(2) 0.20775(7) 0.0284(5) Uani 1 1 d . . .
C52 C 0.1136(3) 1.1094(2) 0.21638(8) 0.0376(6) Uani 1 1 d . . .
H52 H 0.0980 1.1811 0.1984 0.045 Uiso 1 1 calc R . .
C53 C 0.2098(3) 1.1149(3) 0.25101(9) 0.0499(8) Uani 1 1 d . . .
H53 H 0.2588 1.1903 0.2566 0.060 Uiso 1 1 calc R . .
C54 C 0.2345(3) 1.0119(3) 0.27722(9) 0.0473(7) Uani 1 1 d . . .
H54 H 0.3007 1.0159 0.3008 0.057 Uiso 1 1 calc R . .
C55 C 0.1625(3) 0.9029(3) 0.26904(8) 0.0393(7) Uani 1 1 d . . .
H55 H 0.1795 0.8314 0.2869 0.047 Uiso 1 1 calc R . .
C56 C 0.0655(3) 0.8972(2) 0.23484(7) 0.0313(6) Uani 1 1 d . . .
H56 H 0.0155 0.8220 0.2298 0.038 Uiso 1 1 calc R . .
C57 C -0.2060(2) 0.9425(2) 0.18442(8) 0.0286(6) Uani 1 1 d . . .
C58 C -0.2624(3) 0.9900(3) 0.22399(8) 0.0375(6) Uani 1 1 d . . .
H58 H -0.2095 1.0469 0.2414 0.045 Uiso 1 1 calc R . .
C59 C -0.3952(3) 0.9548(3) 0.23796(10) 0.0488(8) Uani 1 1 d . . .
H59 H -0.4320 0.9875 0.2649 0.059 Uiso 1 1 calc R . .
C60 C -0.4738(3) 0.8729(3) 0.21304(10) 0.0490(8) Uani 1 1 d . . .
H60 H -0.5649 0.8497 0.2225 0.059 Uiso 1 1 calc R . .
C61 C -0.4189(3) 0.8247(3) 0.17412(9) 0.0427(7) Uani 1 1 d . . .
H61 H -0.4725 0.7678 0.1569 0.051 Uiso 1 1 calc R . .
C62 C -0.2857(3) 0.8587(2) 0.15992(8) 0.0344(6) Uani 1 1 d . . .
H62 H -0.2490 0.8243 0.1332 0.041 Uiso 1 1 calc R . .
N81 N -0.3500(10) 1.2034(7) 0.1326(3) 0.046(3) Uiso 0.285(6) 1 d PD A 1
H81B H -0.3852 1.1514 0.1110 0.056 Uiso 0.285(6) 1 d PR A 1
C82 C -0.4501(12) 1.2251(16) 0.1657(4) 0.045(6) Uiso 0.285(6) 1 d PD A 1
H82A H -0.4054 1.2731 0.1900 0.055 Uiso 0.285(6) 1 calc PR A 1
H82B H -0.4788 1.1436 0.1783 0.055 Uiso 0.285(6) 1 calc PR A 1
C83 C -0.5705(13) 1.2890(8) 0.1522(5) 0.040(4) Uiso 0.285(6) 1 d PD A 1
H83A H -0.6157 1.2428 0.1276 0.048 Uiso 0.285(6) 1 calc PR A 1
H83B H -0.6374 1.2926 0.1774 0.048 Uiso 0.285(6) 1 calc PR A 1
O84 O -0.5397(8) 1.4104(7) 0.1381(3) 0.074(3) Uiso 0.285(6) 1 d PD A 1
C85 C -0.4466(8) 1.3926(10) 0.1027(3) 0.046(3) Uiso 0.285(6) 1 d PD A 1
H85A H -0.4162 1.4748 0.0912 0.056 Uiso 0.285(6) 1 calc PR A 1
H85B H -0.4951 1.3481 0.0783 0.056 Uiso 0.285(6) 1 calc PR A 1
C86 C -0.3291(9) 1.3239(7) 0.1158(4) 0.020(3) Uiso 0.285(6) 1 d PD A 1
H86A H -0.2659 1.3173 0.0898 0.024 Uiso 0.285(6) 1 calc PR A 1
H86B H -0.2793 1.3727 0.1389 0.024 Uiso 0.285(6) 1 calc PR A 1
N91 N -0.3276(3) 1.2289(3) 0.14350(12) 0.0376(11) Uiso 0.715(6) 1 d PD A 2
C92 C -0.4616(4) 1.2106(6) 0.16087(19) 0.047(3) Uiso 0.715(6) 1 d PD A 2
H92 H -0.4744 1.1534 0.1847 0.056 Uiso 0.715(6) 1 calc PR A 2
C93 C -0.5774(6) 1.2747(5) 0.14387(17) 0.057(2) Uiso 0.715(6) 1 d PD A 2
H93 H -0.6678 1.2626 0.1562 0.069 Uiso 0.715(6) 1 calc PR A 2
C94 C -0.5572(4) 1.3570(4) 0.10827(13) 0.0459(12) Uiso 0.715(6) 1 d PD A 2
H94 H -0.6350 1.4007 0.0963 0.055 Uiso 0.715(6) 1 calc PR A 2
C95 C -0.4244(3) 1.3761(4) 0.08995(15) 0.0462(12) Uiso 0.715(6) 1 d PD A 2
H95 H -0.4113 1.4338 0.0663 0.055 Uiso 0.715(6) 1 calc PR A 2
C96 C -0.3112(5) 1.3086(4) 0.10703(13) 0.0416(16) Uiso 0.715(6) 1 d PD A 2
H96 H -0.2218 1.3170 0.0936 0.050 Uiso 0.715(6) 1 calc PR A 2

loop_
_atom_site_aniso_label
_atom_site_aniso_U_11
_atom_site_aniso_U_22
_atom_site_aniso_U_33
_atom_site_aniso_U_23
_atom_site_aniso_U_13
_atom_site_aniso_U_12
O1 0.0345(10) 0.0259(9) 0.0311(9) 0.0026(7) 0.0068(7) 0.0039(7)
C1 0.0228(12) 0.0222(12) 0.0241(11) 0.0010(10) 0.0011(9) 0.0009(10)
O3 0.0260(8) 0.0231(8) 0.0326(9) 0.0039(7) 0.0061(7) 0.0018(7)
C2 0.0224(11) 0.0228(12) 0.0245(11) -0.0010(10) 0.0014(10) 0.0010(9)
O4 0.0286(9) 0.0228(8) 0.0262(8) 0.0009(7) 0.0079(7) 0.0008(7)
C3 0.0246(12) 0.0245(12) 0.0282(12) 0.0014(10) 0.0091(10) -0.0006(10)
O2 0.0361(10) 0.0303(9) 0.0422(10) 0.0094(8) 0.0103(9) 0.0089(8)
C4 0.0260(12) 0.0239(12) 0.0238(11) 0.0043(10) 0.0010(10) 0.0009(10)
C5 0.0276(12) 0.0233(12) 0.0291(12) 0.0029(10) 0.0047(10) 0.0018(10)
C11 0.0245(12) 0.0237(12) 0.0240(11) 0.0052(10) -0.0011(10) -0.0047(10)
C12 0.0264(13) 0.0378(14) 0.0326(13) 0.0036(11) -0.0027(11) -0.0010(12)
C13 0.0277(14) 0.0502(17) 0.0417(15) 0.0057(13) -0.0082(12) -0.0086(12)
C14 0.0430(16) 0.0446(16) 0.0310(13) 0.0023(12) -0.0099(12) -0.0144(14)
C15 0.0473(16) 0.0335(14) 0.0243(12) 0.0003(11) 0.0019(12) -0.0063(12)
C16 0.0284(12) 0.0298(13) 0.0251(12) 0.0025(11) 0.0006(10) -0.0009(11)
C17 0.0238(12) 0.0249(12) 0.0244(12) -0.0039(10) 0.0009(10) -0.0033(10)
C18 0.0294(13) 0.0319(13) 0.0306(13) 0.0085(11) -0.0019(11) -0.0019(11)
C19 0.0373(15) 0.0335(14) 0.0343(13) 0.0060(11) 0.0044(12) -0.0063(12)
C20 0.0272(14) 0.0362(15) 0.0543(16) 0.0034(13) 0.0068(13) -0.0067(12)
C21 0.0265(14) 0.0401(16) 0.0630(18) 0.0129(14) -0.0043(13) -0.0012(12)
C22 0.0279(14) 0.0369(15) 0.0368(14) 0.0091(12) -0.0049(11) -0.0035(11)
C31 0.0321(14) 0.0293(13) 0.0261(12) -0.0014(10) 0.0057(10) 0.0008(11)
C32 0.0399(15) 0.0304(13) 0.0366(14) -0.0025(11) 0.0015(12) -0.0054(12)
C33 0.0435(16) 0.0288(14) 0.0448(15) 0.0025(12) 0.0081(12) -0.0055(12)
C34 0.0377(15) 0.0296(14) 0.0401(14) 0.0090(12) 0.0053(12) 0.0023(11)
C35 0.0285(13) 0.0267(13) 0.0338(13) 0.0041(11) 0.0037(11) 0.0030(10)
C51 0.0265(13) 0.0335(14) 0.0251(11) -0.0050(11) 0.0075(10) 0.0012(11)
C52 0.0407(16) 0.0371(15) 0.0350(14) -0.0070(12) 0.0051(12) -0.0040(13)
C53 0.0421(17) 0.061(2) 0.0466(17) -0.0220(16) 0.0066(14) -0.0134(16)
C54 0.0306(15) 0.079(2) 0.0321(14) -0.0146(16) -0.0022(12) 0.0039(15)
C55 0.0340(15) 0.0541(18) 0.0300(13) -0.0049(13) 0.0000(11) 0.0097(14)
C56 0.0328(14) 0.0362(14) 0.0249(12) -0.0035(11) 0.0033(11) 0.0040(12)
C57 0.0259(12) 0.0295(13) 0.0304(13) 0.0094(10) 0.0053(11) 0.0071(11)
C58 0.0334(14) 0.0433(15) 0.0359(14) 0.0048(13) 0.0064(11) 0.0075(12)
C59 0.0377(16) 0.0630(19) 0.0456(16) 0.0129(15) 0.0180(14) 0.0140(15)
C60 0.0284(15) 0.062(2) 0.0570(18) 0.0203(16) 0.0103(14) 0.0035(15)
C61 0.0239(14) 0.0503(17) 0.0539(18) 0.0129(14) -0.0016(13) -0.0031(13)
C62 0.0315(14) 0.0411(15) 0.0306(13) 0.0067(12) 0.0000(11) 0.0035(12)

loop_
_atom_type_symbol
_atom_type_description
_atom_type_scat_dispersion_real
_atom_type_scat_dispersion_imag
_atom_type_scat_source
C C 0.0033 0.0016 'International Tables Vol C Tables 4.2.6.8 and 6.1.1.4'
H H 0.0000 0.0000 'International Tables Vol C Tables 4.2.6.8 and 6.1.1.4'
N N 0.0061 0.0033 'International Tables Vol C Tables 4.2.6.8 and 6.1.1.4'
O O 0.0106 0.0060 'International Tables Vol C Tables 4.2.6.8 and 6.1.1.4'

loop_
_geom_angle_atom_site_label_1
_geom_angle_atom_site_label_2
_geom_angle_atom_site_label_3
_geom_angle
O1 C1 C17 105.73(17)
O1 C1 C11 110.94(18)
C17 C1 C11 107.85(17)
O1 C1 C2 108.63(16)
C17 C1 C2 112.69(18)
C11 C1 C2 110.90(17)
C2 O3 C3 110.06(15)
O3 C2 C4 103.10(17)
O3 C2 C1 109.09(16)
C4 C2 C1 117.21(18)
C3 O4 C4 107.42(15)
O4 C3 O3 105.16(16)
O4 C3 C35 108.99(17)
O3 C3 C35 108.08(17)
O4 C3 C31 110.07(18)
O3 C3 C31 111.49(17)
C35 C3 C31 112.74(19)
O4 C4 C5 107.35(16)
O4 C4 C2 102.85(17)
C5 C4 C2 118.59(19)
O2 C5 C51 109.01(18)
O2 C5 C57 108.45(17)
C51 C5 C57 111.76(18)
O2 C5 C4 104.77(16)
C51 C5 C4 111.03(18)
C57 C5 C4 111.51(19)
C16 C11 C12 117.9(2)
C16 C11 C1 120.91(19)
C12 C11 C1 121.1(2)
C13 C12 C11 120.7(2)
C14 C13 C12 121.0(2)
C13 C14 C15 118.6(2)
C16 C15 C14 120.8(2)
C15 C16 C11 120.9(2)
C22 C17 C18 118.3(2)
C22 C17 C1 124.7(2)
C18 C17 C1 117.0(2)
C19 C18 C17 121.7(2)
C20 C19 C18 119.6(2)
C19 C20 C21 119.5(2)
C20 C21 C22 121.0(2)
C17 C22 C21 120.0(2)
C3 C31 C32 111.19(19)
C33 C32 C31 110.7(2)
C32 C33 C34 111.4(2)
C33 C34 C35 111.3(2)
C3 C35 C34 111.82(19)
C52 C51 C56 118.2(2)
C52 C51 C5 121.6(2)
C56 C51 C5 120.2(2)
C51 C52 C53 120.7(3)
C54 C53 C52 120.5(3)
C53 C54 C55 119.5(2)
C54 C55 C56 120.3(3)
C55 C56 C51 120.8(2)
C62 C57 C58 118.2(2)
C62 C57 C5 123.4(2)
C58 C57 C5 118.3(2)
C59 C58 C57 120.6(3)
C60 C59 C58 120.6(3)
C59 C60 C61 119.4(2)
C60 C61 C62 120.6(3)
C57 C62 C61 120.7(2)
C86 N81 C82 101.5(10)
N81 C82 C83 116.0(12)
O84 C83 C82 111.7(12)
C85 O84 C83 103.7(9)
O84 C85 C86 111.6(8)
N81 C86 C85 118.2(9)
C96 N91 C92 118.7(4)
N91 C92 C93 121.4(5)
C94 C93 C92 118.6(6)
C93 C94 C95 121.2(4)
C94 C95 C96 118.9(4)
N91 C96 C95 121.1(4)

loop_
_geom_bond_atom_site_label_1
_geom_bond_atom_site_label_2
_geom_bond_distance
O1 C1 1.428(3)
C1 C17 1.529(3)
C1 C11 1.534(3)
C1 C2 1.555(3)
O3 C2 1.435(3)
O3 C3 1.440(3)
C2 C4 1.548(3)
O4 C3 1.419(3)
O4 C4 1.424(3)
C3 C35 1.518(3)
C3 C31 1.519(3)
O2 C5 1.439(3)
C4 C5 1.542(3)
C5 C51 1.526(3)
C5 C57 1.537(3)
C11 C16 1.392(3)
C11 C12 1.393(3)
C12 C13 1.386(3)
C13 C14 1.378(4)
C14 C15 1.385(4)
C15 C16 1.383(3)
C17 C22 1.386(3)
C17 C18 1.391(3)
C18 C19 1.380(3)
C19 C20 1.378(4)
C20 C21 1.380(4)
C21 C22 1.387(3)
C31 C32 1.527(3)
C32 C33 1.517(3)
C33 C34 1.518(4)
C34 C35 1.531(3)
C51 C52 1.386(3)
C51 C56 1.395(3)
C52 C53 1.389(4)
C53 C54 1.376(4)
C54 C55 1.378(4)
C55 C56 1.385(3)
C57 C62 1.389(3)
C57 C58 1.401(3)
C58 C59 1.390(4)
C59 C60 1.377(4)
C60 C61 1.381(4)
C61 C62 1.392(3)
N81 C86 1.3995(11)
N81 C82 1.3996(11)
C82 C83 1.4003(11)
C83 O84 1.3998(11)
O84 C85 1.3998(11)
C85 C86 1.4005(11)
N91 C96 1.3974(10)
N91 C92 1.3979(11)
C92 C93 1.3999(10)
C93 C94 1.3988(10)
C94 C95 1.3991(11)
C95 C96 1.3994(10)

loop_
_geom_hbond_atom_site_label_D
_geom_hbond_atom_site_label_H
_geom_hbond_atom_site_label_A
_geom_hbond_distance_DH
_geom_hbond_distance_HA
_geom_hbond_distance_DA
_geom_hbond_angle_DHA
O1 H1 O2 0.84 1.86 2.696(2) 175.0
O2 H3 N81 0.84 1.98 2.793(10) 162.8
O2 H3 N91 0.84 1.87 2.666(4) 157.9

loop_
_geom_torsion_atom_site_label_1
_geom_torsion_atom_site_label_2
_geom_torsion_atom_site_label_3
_geom_torsion_atom_site_label_4
_geom_torsion
O1 C1 C11 C12 -28.9(3)
O1 C1 C17 C18 -56.5(2)
O2 C5 C51 C52 -8.1(3)
O2 C5 C57 C58 -76.9(2)
O3 C3 C35 C34 -175.63(18)
